data_7026633
loop_
_publ_author_name
'Mishra, Ashutosh Kumar'
'Prajapati, Rajneesh Kumar'
'Verma, Sandeep'

_publ_section_title
;
 Probing structural consequences of N9-alkylation in silver-adenine
 frameworks.
;
_journal_issue 42
_journal_name_full 'Dalton transactions (Cambridge, England : 2003)'
_journal_page_first 10034
_journal_page_last 10037
_journal_paper_doi 10.1039/c0dt00557f
_journal_volume 39
_journal_year 2010
_chemical_formula_moiety 'C5 H6 Ag N7 O7'
_chemical_formula_sum 'C5 H6 Ag N7 O7'
_chemical_formula_weight 384.04
_chemical_name_common 'adenine silver nitrate'
_chemical_name_systematic
;
?
;
_space_group_IT_number 14
_symmetry_cell_setting monoclinic
_symmetry_space_group_name_Hall '-P 2ybc'
_symmetry_space_group_name_H-M 'P 1 21/c 1'
_atom_sites_solution_hydrogens geom
_atom_sites_solution_primary direct
_atom_sites_solution_secondary difmap
_audit_creation_method SHELXL-97
_cell_angle_alpha 90.00
_cell_angle_beta 95.687(4)
_cell_angle_gamma 90.00
_cell_formula_units_Z 4
_cell_length_a 6.5283(17)
_cell_length_b 8.175(2)
_cell_length_c 20.896(5)
_cell_measurement_temperature 293(2)
_cell_measurement_theta_max 28.4
_cell_measurement_theta_min 2.0
_cell_volume 1109.7(5)
_computing_cell_refinement 'SMART 5.628 (Bruker, 2003)'
_computing_data_collection 'SMART 5.628 (Bruker, 2003)'
_computing_data_reduction 'SAINT+ 6.45 (Bruker, 2003)'
_computing_molecular_graphics 'diamond 3.1d'
_computing_structure_refinement 'SHELXL-97 (Sheldrick, 1997)'
_computing_structure_solution Sir92
_diffrn_ambient_temperature 293(2)
_diffrn_measured_fraction_theta_full 0.984
_diffrn_measured_fraction_theta_max 0.984
_diffrn_measurement_device_type 'CCD area Detector'
_diffrn_measurement_method 'Phi-Omega scans'
_diffrn_radiation_monochromator graphite
_diffrn_radiation_source 'fine-focus sealed tube'
_diffrn_radiation_type MoK\a
_diffrn_radiation_wavelength 0.71073
_diffrn_reflns_av_R_equivalents 0.0390
_diffrn_reflns_av_sigmaI/netI 0.0455
_diffrn_reflns_limit_h_max 8
_diffrn_reflns_limit_h_min -8
_diffrn_reflns_limit_k_max 9
_diffrn_reflns_limit_k_min -10
_diffrn_reflns_limit_l_max 27
_diffrn_reflns_limit_l_min -22
_diffrn_reflns_number 6942
_diffrn_reflns_theta_full 28.38
_diffrn_reflns_theta_max 28.38
_diffrn_reflns_theta_min 1.96
_exptl_absorpt_coefficient_mu 1.869
_exptl_absorpt_correction_T_max 0.7541
_exptl_absorpt_correction_T_min 0.6132
_exptl_absorpt_correction_type psi-scan
_exptl_absorpt_process_details '(North et al., 1968)'
_exptl_crystal_colour colourless
_exptl_crystal_density_diffrn 2.299
_exptl_crystal_density_method 'not measured'
_exptl_crystal_description cuboid
_exptl_crystal_F_000 752
_exptl_crystal_size_max 0.29
_exptl_crystal_size_mid 0.25
_exptl_crystal_size_min 0.16
_refine_diff_density_max 1.402
_refine_diff_density_min -1.843
_refine_diff_density_rms 0.318
_refine_ls_extinction_method none
_refine_ls_goodness_of_fit_ref 1.197
_refine_ls_hydrogen_treatment constr
_refine_ls_matrix_type full
_refine_ls_number_parameters 181
_refine_ls_number_reflns 2727
_refine_ls_number_restraints 0
_refine_ls_restrained_S_all 1.197
_refine_ls_R_factor_all 0.0655
_refine_ls_R_factor_gt 0.0440
_refine_ls_shift/su_max 0.000
_refine_ls_shift/su_mean 0.000
_refine_ls_structure_factor_coef Fsqd
_refine_ls_weighting_details 'calc w=1/[\s^2^(Fo^2^)+(0.0931P)^2^+10.0960P] where P=(Fo^2^+2Fc^2^)/3'
_refine_ls_weighting_scheme calc
_refine_ls_wR_factor_gt 0.1151
_refine_ls_wR_factor_ref 0.1870
_reflns_number_gt 2269
_reflns_number_total 2727
_reflns_threshold_expression >2sigma(I)
_cod_data_source_file c0dt00557f.txt
_cod_data_source_block Complex-1
_cod_depositor_comments
;
The following automatic conversions were performed:

'_exptl_absorpt_correction_type' value 'psi scan' changed to
'psi-scan' according to
/home/saulius/struct/CIF-dictionaries/cif_core.dic dictionary named
'cif_core.dic' version 2.4.2 from 2011-04-26.

Automatic conversion script
Id: cif_fix_values 1891 2012-01-12 08:04:46Z andrius 
;
_cod_original_sg_symbol_H-M P21/c
_cod_database_code 7026633

loop_
_symmetry_equiv_pos_as_xyz
'x, y, z'
'-x, y+1/2, -z+1/2'
'-x, -y, -z'
'x, -y-1/2, z-1/2'

loop_
_atom_site_label
_atom_site_type_symbol
_atom_site_fract_x
_atom_site_fract_y
_atom_site_fract_z
_atom_site_U_iso_or_equiv
_atom_site_adp_type
_atom_site_occupancy
_atom_site_symmetry_multiplicity
_atom_site_calc_flag
_atom_site_refinement_flags
Ag1 Ag 0.97019(7) 0.62177(6) 0.05475(2) 0.0171(2) Uani 1 1 d .
O1W O 0.4171(8) 0.0976(6) 0.2013(3) 0.0230(11) Uani 1 1 d .
O1 O 0.9181(8) 0.7068(7) 0.1732(2) 0.0244(11) Uani 1 1 d .
O5 O 1.0911(8) 1.1492(6) 0.1061(2) 0.0207(10) Uani 1 1 d .
O6 O 0.8876(8) 0.9721(6) 0.0564(2) 0.0212(10) Uani 1 1 d .
O2 O 0.8828(9) 0.9414(7) 0.2209(3) 0.0281(12) Uani 1 1 d .
O3 O 0.6329(7) 0.8445(6) 0.1558(2) 0.0207(10) Uani 1 1 d .
O4 O 1.2066(8) 0.9118(6) 0.0810(3) 0.0223(10) Uani 1 1 d .
N7 N 0.6097(8) 0.2300(7) 0.0430(3) 0.0149(10) Uani 1 1 d .
H7 H 0.7182 0.1698 0.0452 0.018 Uiso 1 1 calc R
N3 N 1.2615(8) 0.5166(7) 0.0970(3) 0.0170(11) Uani 1 1 d .
N1 N 0.5271(9) 0.4913(7) 0.1807(3) 0.0189(11) Uani 1 1 d .
H1 H 0.5698 0.5224 0.2190 0.023 Uiso 1 1 calc R
C5 C 0.5528(9) 0.3360(8) 0.0894(3) 0.0151(12) Uani 1 1 d .
N1A N 0.8114(9) 0.8306(8) 0.1836(3) 0.0186(11) Uani 1 1 d .
N6 N 0.8194(9) 0.3304(8) 0.1781(3) 0.0209(12) Uani 1 1 d .
H6A H 0.8653 0.3639 0.2158 0.025 Uiso 1 1 calc R
H6B H 0.8898 0.2618 0.1580 0.025 Uiso 1 1 calc R
N9 N 0.6857(9) 0.6550(7) -0.0047(3) 0.0171(11) Uani 1 1 d .
N2A N 1.0641(9) 1.0113(7) 0.0812(3) 0.0179(11) Uani 1 1 d .
C6 C 0.6435(10) 0.3836(8) 0.1513(3) 0.0153(12) Uani 1 1 d .
C2 C 0.3456(10) 0.5537(8) 0.1531(3) 0.0172(12) Uani 1 1 d .
H2 H 0.2776 0.6288 0.1769 0.021 Uiso 1 1 calc R
C4 C 0.3683(11) 0.4053(8) 0.0643(3) 0.0180(13) Uani 1 1 d .
C8 C 0.4616(9) 0.2397(8) -0.0061(3) 0.0152(12) Uani 1 1 d .
H8 H 0.4622 0.1790 -0.0437 0.018 Uiso 1 1 calc R

loop_
_atom_site_aniso_label
_atom_site_aniso_U_11
_atom_site_aniso_U_22
_atom_site_aniso_U_33
_atom_site_aniso_U_23
_atom_site_aniso_U_13
_atom_site_aniso_U_12
Ag1 0.0139(3) 0.0198(3) 0.0169(3) -0.00080(17) -0.00245(19) 0.00217(16)
O1W 0.022(3) 0.026(3) 0.021(2) 0.003(2) 0.001(2) -0.002(2)
O1 0.024(3) 0.026(3) 0.023(2) 0.000(2) 0.002(2) 0.008(2)
O5 0.017(2) 0.021(2) 0.023(2) -0.0043(19) -0.0005(19) -0.0021(18)
O6 0.018(2) 0.021(2) 0.023(2) -0.0010(19) -0.0057(18) -0.0023(19)
O2 0.029(3) 0.022(3) 0.031(3) -0.005(2) -0.006(2) 0.001(2)
O3 0.015(2) 0.024(2) 0.021(2) -0.003(2) -0.0036(18) 0.0025(19)
O4 0.016(2) 0.024(2) 0.026(3) -0.005(2) -0.0057(19) 0.0101(19)
N7 0.012(2) 0.017(3) 0.016(2) -0.002(2) 0.0018(19) 0.008(2)
N3 0.013(2) 0.017(3) 0.021(3) 0.002(2) -0.001(2) 0.005(2)
N1 0.018(3) 0.019(3) 0.018(3) -0.002(2) -0.003(2) -0.002(2)
C5 0.009(3) 0.016(3) 0.019(3) -0.004(2) -0.004(2) 0.001(2)
N1A 0.017(3) 0.024(3) 0.016(3) -0.001(2) 0.004(2) 0.001(2)
N6 0.020(3) 0.028(3) 0.012(2) -0.007(2) -0.010(2) 0.008(2)
N9 0.016(3) 0.021(3) 0.014(2) -0.001(2) -0.003(2) -0.005(2)
N2A 0.016(3) 0.011(2) 0.027(3) 0.001(2) 0.008(2) 0.000(2)
C6 0.011(3) 0.017(3) 0.019(3) -0.002(2) 0.006(2) -0.002(2)
C2 0.017(3) 0.021(3) 0.014(3) -0.004(2) 0.005(2) 0.000(2)
C4 0.020(3) 0.018(3) 0.016(3) -0.004(2) 0.004(2) -0.003(2)
C8 0.014(3) 0.014(3) 0.017(3) 0.000(2) 0.002(2) 0.005(2)

loop_
_atom_type_symbol
_atom_type_description
_atom_type_scat_dispersion_real
_atom_type_scat_dispersion_imag
_atom_type_scat_source
C C 0.0033 0.0016 'International Tables Vol C Tables 4.2.6.8 and 6.1.1.4'
H H 0.0000 0.0000 'International Tables Vol C Tables 4.2.6.8 and 6.1.1.4'
N N 0.0061 0.0033 'International Tables Vol C Tables 4.2.6.8 and 6.1.1.4'
O O 0.0106 0.0060 'International Tables Vol C Tables 4.2.6.8 and 6.1.1.4'
Ag Ag -0.8971 1.1015 'International Tables Vol C Tables 4.2.6.8 and 6.1.1.4'

loop_
_geom_angle_atom_site_label_1
_geom_angle_atom_site_label_2
_geom_angle_atom_site_label_3
_geom_angle
_geom_angle_site_symmetry_1
_geom_angle_site_symmetry_3
N9 Ag1 N3 161.7(2) . .
N9 Ag1 Ag1 79.54(16) . 3_765
N3 Ag1 Ag1 82.97(15) . 3_765
C8 N7 C5 106.1(5) . .
C8 N7 H7 127.0 . .
C5 N7 H7 127.0 . .
C2 N3 C4 114.9(6) 1_655 1_655
C2 N3 Ag1 123.5(5) 1_655 .
C4 N3 Ag1 121.6(4) 1_655 .
C6 N1 C2 123.8(6) . .
C6 N1 H1 118.1 . .
C2 N1 H1 118.1 . .
N7 C5 C4 106.0(5) . .
N7 C5 C6 134.0(6) . .
C4 C5 C6 120.0(6) . .
O2 N1A O3 119.5(6) . .
O2 N1A O1 120.6(6) . .
O3 N1A O1 119.8(6) . .
C6 N6 H6A 120.0 . .
C6 N6 H6B 120.0 . .
H6A N6 H6B 120.0 . .
C8 N9 C4 105.4(6) 3_665 3_665
C8 N9 Ag1 125.8(4) 3_665 .
C4 N9 Ag1 128.1(5) 3_665 .
O4 N2A O5 121.4(6) . .
O4 N2A O6 119.3(6) . .
O5 N2A O6 119.3(5) . .
N6 C6 N1 122.4(6) . .
N6 C6 C5 124.7(6) . .
N1 C6 C5 112.9(6) . .
N3 C2 N1 125.0(6) 1_455 .
N3 C2 H2 117.5 1_455 .
N1 C2 H2 117.5 . .
N9 C4 N3 127.1(6) 3_665 1_455
N9 C4 C5 109.7(6) 3_665 .
N3 C4 C5 123.2(6) 1_455 .
N9 C8 N7 112.9(6) 3_665 .
N9 C8 H8 123.6 3_665 .
N7 C8 H8 123.6 . .

loop_
_geom_bond_atom_site_label_1
_geom_bond_atom_site_label_2
_geom_bond_distance
_geom_bond_site_symmetry_2
Ag1 N9 2.146(6) .
Ag1 N3 2.192(5) .
Ag1 Ag1 3.0864(11) 3_765
O1 N1A 1.259(8) .
O5 N2A 1.247(7) .
O6 N2A 1.257(8) .
O2 N1A 1.254(8) .
O3 N1A 1.255(7) .
O4 N2A 1.236(7) .
N7 C8 1.341(8) .
N7 C5 1.379(8) .
N7 H7 0.8600 .
N3 C2 1.280(8) 1_655
N3 C4 1.370(9) 1_655
N1 C6 1.349(8) .
N1 C2 1.364(9) .
N1 H1 0.8600 .
C5 C4 1.387(9) .
C5 C6 1.422(9) .
N6 C6 1.301(9) .
N6 H6A 0.8600 .
N6 H6B 0.8600 .
N9 C8 1.326(8) 3_665
N9 C4 1.354(8) 3_665
C2 N3 1.280(8) 1_455
C2 H2 0.9300 .
C4 N9 1.354(8) 3_665
C4 N3 1.370(9) 1_455
C8 N9 1.326(8) 3_665
C8 H8 0.9300 .

loop_
_geom_torsion_atom_site_label_1
_geom_torsion_atom_site_label_2
_geom_torsion_atom_site_label_3
_geom_torsion_atom_site_label_4
_geom_torsion
_geom_torsion_site_symmetry_1
_geom_torsion_site_symmetry_4
N9 Ag1 N3 C2 -158.0(6) . 1_655
Ag1 Ag1 N3 C2 -175.4(6) 3_765 1_655
N9 Ag1 N3 C4 22.4(10) . 1_655
Ag1 Ag1 N3 C4 5.0(5) 3_765 1_655
C8 N7 C5 C4 -0.2(7) . .
C8 N7 C5 C6 -178.7(7) . .
N3 Ag1 N9 C8 164.9(6) . 3_665
Ag1 Ag1 N9 C8 -177.6(6) 3_765 3_665
N3 Ag1 N9 C4 -26.2(11) . 3_665
Ag1 Ag1 N9 C4 -8.7(6) 3_765 3_665
C2 N1 C6 N6 177.7(7) . .
C2 N1 C6 C5 -2.6(9) . .
N7 C5 C6 N6 1.0(12) . .
C4 C5 C6 N6 -177.3(7) . .
N7 C5 C6 N1 -178.7(7) . .
C4 C5 C6 N1 2.9(9) . .
C6 N1 C2 N3 1.2(11) . 1_455
N7 C5 C4 N9 -0.3(8) . 3_665
C6 C5 C4 N9 178.5(6) . 3_665
N7 C5 C4 N3 179.2(6) . 1_455
C6 C5 C4 N3 -2.0(10) . 1_455
C5 N7 C8 N9 0.6(8) . 3_665
